data_4508877
loop_
_publ_author_name
'Pigge, F. Christopher'
'Dighe, Mayuri K.'
'Rath, Nigam P.'

_publ_section_title
;
 Self-Assembly of Sticky TABs:&#x2009; Inclusion Complexes and Hydrates
 from 1,3,5-Tris(4-hydroxybenzoyl)benzene
;
_journal_issue 12
_journal_name_full 'Crystal Growth &amp; Design'
_journal_page_first 2732
_journal_paper_doi 10.1021/cg0604226
_journal_volume 6
_journal_year 2006
_chemical_formula_sum 'C27 H19 O6.5'
_chemical_formula_weight 447.42
_chemical_name_systematic
;

 ?

;
_space_group_IT_number 161
_symmetry_cell_setting rhombohedral
_symmetry_space_group_name_Hall 'R 3 -2"c'
_symmetry_space_group_name_H-M 'R 3 c :H'
_atom_sites_solution_hydrogens geom
_atom_sites_solution_primary direct
_atom_sites_solution_secondary difmap
_audit_creation_method SHELXL-97
_cell_angle_alpha 90.00
_cell_angle_beta 90.00
_cell_angle_gamma 120.00
_cell_formula_units_Z 12
_cell_length_a 17.1120(3)
_cell_length_b 17.1120(3)
_cell_length_c 33.4225(12)
_cell_measurement_reflns_used 6021
_cell_measurement_temperature 100(2)
_cell_measurement_theta_max 26.17
_cell_measurement_theta_min 2.80
_cell_volume 8475.6(4)
_computing_cell_refinement 'Bruker SMART'
_computing_data_collection 'Bruker SMART'
_computing_data_reduction 'Bruker SAINT'
_computing_molecular_graphics 'Bruker-SHELXTL (Sheldrick, 2005)'
_computing_publication_material 'Bruker-SHELXTL (Sheldrick, 2005)'
_computing_structure_refinement 'Bruker-SHELXTL (Sheldrick, 2005)'
_computing_structure_solution 'Bruker-SHELXTL (Sheldrick, 2005)'
_diffrn_ambient_temperature 100(2)
_diffrn_measured_fraction_theta_full 0.988
_diffrn_measured_fraction_theta_max 0.988
_diffrn_measurement_device_type 'CCD area detector'
_diffrn_measurement_method 'phi and omega scans'
_diffrn_radiation_monochromator graphite
_diffrn_radiation_source 'fine-focus sealed tube'
_diffrn_radiation_type MoK\a
_diffrn_radiation_wavelength 0.71073
_diffrn_reflns_av_R_equivalents 0.0356
_diffrn_reflns_av_sigmaI/netI 0.0253
_diffrn_reflns_limit_h_max 20
_diffrn_reflns_limit_h_min -21
_diffrn_reflns_limit_k_max 20
_diffrn_reflns_limit_k_min -21
_diffrn_reflns_limit_l_max 26
_diffrn_reflns_limit_l_min -41
_diffrn_reflns_number 30818
_diffrn_reflns_theta_full 26.40
_diffrn_reflns_theta_max 26.40
_diffrn_reflns_theta_min 3.00
_exptl_absorpt_coefficient_mu 0.076
_exptl_absorpt_correction_T_max 0.9821
_exptl_absorpt_correction_T_min 0.9762
_exptl_absorpt_correction_type multi-scan
_exptl_crystal_colour colourless
_exptl_crystal_density_diffrn 1.052
_exptl_crystal_density_meas ?
_exptl_crystal_density_method 'not measured'
_exptl_crystal_description chunky
_exptl_crystal_F_000 2796
_exptl_crystal_size_max 0.32
_exptl_crystal_size_mid 0.27
_exptl_crystal_size_min 0.24
_refine_diff_density_max 0.399
_refine_diff_density_min -0.190
_refine_diff_density_rms 0.052
_refine_ls_abs_structure_details 'Flack H D (1983), Acta Cryst. A39, 876-881'
_refine_ls_abs_structure_Flack -0.4(14)
_refine_ls_extinction_method none
_refine_ls_goodness_of_fit_ref 1.061
_refine_ls_hydrogen_treatment mixed
_refine_ls_matrix_type full
_refine_ls_number_parameters 216
_refine_ls_number_reflns 2792
_refine_ls_number_restraints 1
_refine_ls_restrained_S_all 1.060
_refine_ls_R_factor_all 0.0555
_refine_ls_R_factor_gt 0.0454
_refine_ls_shift/su_max 0.000
_refine_ls_shift/su_mean 0.000
_refine_ls_structure_factor_coef Fsqd
_refine_ls_weighting_details 'calc w=1/[\s^2^(Fo^2^)+(0.0950P)^2^+2.6002P] where P=(Fo^2^+2Fc^2^)/3'
_refine_ls_weighting_scheme calc
_refine_ls_wR_factor_gt 0.1272
_refine_ls_wR_factor_ref 0.1356
_reflns_number_gt 2383
_reflns_number_total 2792
_reflns_threshold_expression >2sigma(I)
_cod_data_source_file cg0604226sup1.cif
_cod_data_source_block p11105
_cod_depositor_comments
;
The following automatic conversions were performed:

'_symmetry_cell_setting' value 'Rhombohedral' changed to
'rhombohedral' according to
/home/saulius/struct/CIF-dictionaries/cif_core.dic dictionary named
'cif_core.dic' version 2.4.2 from 2011-04-26.

Automatic conversion script
Id: cif_fix_values 1891 2012-01-12 08:04:46Z andrius 

The following automatic conversions were performed:

'_exptl_crystal_density_meas' value 'no' was changed to '?' - the
value is perceived as not measured.

Automatic conversion script
Id: cif_fix_values 3008 2015-01-20 13:52:24Z robertas 
;
_cod_original_sg_symbol_H-M R3c
_cod_database_code 4508877

loop_
_symmetry_equiv_pos_as_xyz
'x, y, z'
'-y, x-y, z'
'-x+y, -x, z'
'-y, -x, z+1/2'
'-x+y, y, z+1/2'
'x, x-y, z+1/2'
'x+2/3, y+1/3, z+1/3'
'-y+2/3, x-y+1/3, z+1/3'
'-x+y+2/3, -x+1/3, z+1/3'
'-y+2/3, -x+1/3, z+5/6'
'-x+y+2/3, y+1/3, z+5/6'
'x+2/3, x-y+1/3, z+5/6'
'x+1/3, y+2/3, z+2/3'
'-y+1/3, x-y+2/3, z+2/3'
'-x+y+1/3, -x+2/3, z+2/3'
'-y+1/3, -x+2/3, z+7/6'
'-x+y+1/3, y+2/3, z+7/6'
'x+1/3, x-y+2/3, z+7/6'

loop_
_atom_site_label
_atom_site_type_symbol
_atom_site_fract_x
_atom_site_fract_y
_atom_site_fract_z
_atom_site_U_iso_or_equiv
_atom_site_adp_type
_atom_site_occupancy
_atom_site_symmetry_multiplicity
_atom_site_calc_flag
_atom_site_refinement_flags
O1 O 0.79283(11) 0.57282(12) 1.08279(7) 0.0364(5) Uani 1 1 d .
O2 O 1.12782(12) 0.65935(13) 0.97504(8) 0.0415(6) Uani 1 1 d .
C1 C 0.80723(16) 0.52120(16) 1.06269(9) 0.0303(6) Uani 1 1 d .
C2 C 0.88975(16) 0.55379(16) 1.03935(9) 0.0317(7) Uani 1 1 d .
C3 C 0.89788(17) 0.50446(16) 1.00784(9) 0.0320(6) Uani 1 1 d .
H3 H 0.8487 0.4464 1.0016 0.038 Uiso 1 1 calc R
C4 C 0.97616(17) 0.53869(16) 0.98565(9) 0.0340(7) Uani 1 1 d .
H4 H 0.9806 0.5049 0.9641 0.041 Uiso 1 1 calc R
C5 C 1.04901(16) 0.62366(16) 0.99523(9) 0.0330(6) Uani 1 1 d .
C6 C 1.04183(17) 0.67494(17) 1.02581(11) 0.0381(7) Uani 1 1 d .
H6 H 1.0907 0.7336 1.0314 0.046 Uiso 1 1 calc R
C7 C 0.96333(17) 0.64009(17) 1.04795(10) 0.0363(7) Uani 1 1 d .
H7 H 0.9588 0.6746 1.0692 0.044 Uiso 1 1 calc R
C8 C 0.73564(15) 0.42323(15) 1.06175(8) 0.0272(6) Uani 1 1 d .
C9 C 0.64592(16) 0.40190(16) 1.06205(9) 0.0288(6) Uani 1 1 d .
H9 H 0.6317 0.4489 1.0625 0.035 Uiso 1 1 calc R
O1' O 0.76031(13) -0.12757(14) 0.92137(8) 0.0470(6) Uani 1 1 d .
O2' O 0.65234(15) 0.09725(16) 0.80867(8) 0.0589(7) Uani 1 1 d .
C1' C 0.80814(17) -0.06260(18) 0.90030(9) 0.0341(7) Uani 1 1 d .
C2' C 0.77059(16) -0.01827(16) 0.87627(9) 0.0311(7) Uani 1 1 d .
C3' C 0.68520(17) -0.03050(17) 0.88621(10) 0.0382(7) Uani 1 1 d .
H3' H 0.6539 -0.0657 0.9089 0.046 Uiso 1 1 calc R
C4' C 0.64702(18) 0.0082(2) 0.86333(12) 0.0460(9) Uani 1 1 d .
H4' H 0.5895 -0.0004 0.8704 0.055 Uiso 1 1 calc R
C5' C 0.69170(18) 0.05985(19) 0.82986(11) 0.0437(8) Uani 1 1 d .
C6' C 0.77636(17) 0.07162(17) 0.81946(10) 0.0367(7) Uani 1 1 d .
H6' H 0.8072 0.1061 0.7965 0.044 Uiso 1 1 calc R
C7' C 0.81442(17) 0.03294(16) 0.84261(9) 0.0328(7) Uani 1 1 d .
H7' H 0.8719 0.0413 0.8355 0.039 Uiso 1 1 calc R
C8' C 0.90792(16) -0.02868(16) 0.89914(9) 0.0325(7) Uani 1 1 d .
C9' C 0.97089(16) 0.06267(17) 0.89943(9) 0.0319(7) Uani 1 1 d .
H9' H 0.9512 0.1056 0.8998 0.038 Uiso 1 1 calc R
H2 H 1.119(2) 0.622(2) 0.9560(12) 0.045(10) Uiso 1 1 d .
H2' H 0.692(2) 0.131(2) 0.7899(12) 0.049(9) Uiso 1 1 d .
O1S O 0.7958(9) 0.2439(18) 0.9409(6) 0.275(14) Uani 0.33 1 d P
H1S H 0.7969 0.2147 0.9240 0.413 Uiso 0.33 1 d PR
H2S H 0.7901 0.2832 0.9341 0.413 Uiso 0.33 1 d PR

loop_
_atom_site_aniso_label
_atom_site_aniso_U_11
_atom_site_aniso_U_22
_atom_site_aniso_U_33
_atom_site_aniso_U_23
_atom_site_aniso_U_13
_atom_site_aniso_U_12
O1 0.0333(10) 0.0289(9) 0.0451(14) -0.0048(8) 0.0042(9) 0.0141(8)
O2 0.0290(10) 0.0333(10) 0.0518(16) -0.0105(10) 0.0049(9) 0.0078(8)
C1 0.0306(13) 0.0283(12) 0.0327(19) -0.0024(12) -0.0018(11) 0.0151(11)
C2 0.0276(12) 0.0255(12) 0.038(2) -0.0015(11) -0.0016(11) 0.0100(10)
C3 0.0273(12) 0.0265(12) 0.0357(19) -0.0018(11) -0.0003(11) 0.0085(10)
C4 0.0323(13) 0.0297(13) 0.0361(19) -0.0055(12) 0.0020(12) 0.0127(11)
C5 0.0247(12) 0.0315(13) 0.0379(19) 0.0002(12) 0.0024(11) 0.0103(10)
C6 0.0280(13) 0.0261(12) 0.049(2) -0.0087(12) -0.0015(12) 0.0047(10)
C7 0.0333(13) 0.0302(13) 0.042(2) -0.0079(12) -0.0004(12) 0.0133(11)
C8 0.0263(11) 0.0253(12) 0.0284(18) -0.0011(11) -0.0009(10) 0.0115(10)
C9 0.0301(13) 0.0274(12) 0.0321(18) 0.0017(11) 0.0022(11) 0.0167(10)
O1' 0.0390(10) 0.0444(11) 0.0568(17) 0.0251(11) 0.0155(10) 0.0201(9)
O2' 0.0399(12) 0.0690(15) 0.076(2) 0.0382(14) 0.0170(12) 0.0335(11)
C1' 0.0327(13) 0.0292(13) 0.039(2) 0.0056(12) 0.0079(12) 0.0145(11)
C2' 0.0292(12) 0.0267(12) 0.0341(19) 0.0044(11) 0.0046(11) 0.0114(10)
C3' 0.0318(14) 0.0344(14) 0.044(2) 0.0117(13) 0.0104(12) 0.0131(11)
C4' 0.0281(13) 0.0445(15) 0.067(3) 0.0180(16) 0.0147(14) 0.0193(12)
C5' 0.0351(14) 0.0395(15) 0.057(2) 0.0153(14) 0.0060(14) 0.0192(12)
C6' 0.0307(13) 0.0349(13) 0.043(2) 0.0100(13) 0.0074(13) 0.0150(11)
C7' 0.0280(12) 0.0277(13) 0.039(2) 0.0031(12) 0.0060(12) 0.0113(11)
C8' 0.0326(14) 0.0347(14) 0.0311(19) 0.0040(12) 0.0023(12) 0.0174(11)
C9' 0.0322(13) 0.0316(13) 0.0321(18) 0.0017(12) 0.0040(11) 0.0162(11)
O1S 0.078(8) 0.35(3) 0.164(18) 0.055(18) 0.045(9) -0.066(12)

loop_
_atom_type_symbol
_atom_type_description
_atom_type_scat_dispersion_real
_atom_type_scat_dispersion_imag
_atom_type_scat_source
C C 0.0033 0.0016 'International Tables Vol C Tables 4.2.6.8 and 6.1.1.4'
H H 0.0000 0.0000 'International Tables Vol C Tables 4.2.6.8 and 6.1.1.4'
O O 0.0106 0.0060 'International Tables Vol C Tables 4.2.6.8 and 6.1.1.4'

loop_
_geom_angle_atom_site_label_1
_geom_angle_atom_site_label_2
_geom_angle_atom_site_label_3
_geom_angle
_geom_angle_site_symmetry_1
_geom_angle_site_symmetry_3
C5 O2 H2 106(2) . .
O1 C1 C2 121.4(2) . .
O1 C1 C8 117.9(2) . .
C2 C1 C8 120.6(2) . .
C3 C2 C7 118.6(2) . .
C3 C2 C1 122.8(2) . .
C7 C2 C1 118.6(2) . .
C4 C3 C2 121.1(2) . .
C4 C3 H3 119.4 . .
C2 C3 H3 119.4 . .
C3 C4 C5 119.3(3) . .
C3 C4 H4 120.3 . .
C5 C4 H4 120.3 . .
O2 C5 C6 117.7(2) . .
O2 C5 C4 121.7(3) . .
C6 C5 C4 120.6(2) . .
C7 C6 C5 119.7(2) . .
C7 C6 H6 120.2 . .
C5 C6 H6 120.2 . .
C6 C7 C2 120.6(3) . .
C6 C7 H7 119.7 . .
C2 C7 H7 119.7 . .
C9 C8 C9 119.4(2) . 3_665
C9 C8 C1 118.1(2) . .
C9 C8 C1 122.5(2) 3_665 .
C8 C9 C8 120.6(2) . 2_655
C8 C9 H9 119.7 . .
C8 C9 H9 119.7 2_655 .
C5' O2' H2' 106(2) . .
O1' C1' C2' 121.5(2) . .
O1' C1' C8' 118.7(3) . .
C2' C1' C8' 119.8(2) . .
C7' C2' C3' 118.5(2) . .
C7' C2' C1' 122.3(2) . .
C3' C2' C1' 119.2(2) . .
C4' C3' C2' 120.4(3) . .
C4' C3' H3' 119.8 . .
C2' C3' H3' 119.8 . .
C3' C4' C5' 120.7(2) . .
C3' C4' H4' 119.6 . .
C5' C4' H4' 119.6 . .
O2' C5' C4' 118.7(3) . .
O2' C5' C6' 122.0(3) . .
C4' C5' C6' 119.3(3) . .
C7' C6' C5' 119.7(3) . .
C7' C6' H6' 120.2 . .
C5' C6' H6' 120.2 . .
C6' C7' C2' 121.4(2) . .
C6' C7' H7' 119.3 . .
C2' C7' H7' 119.3 . .
C9' C8' C9' 119.5(3) . 2_645
C9' C8' C1' 121.8(2) . .
C9' C8' C1' 118.6(2) 2_645 .
C8' C9' C8' 120.5(3) . 3_765
C8' C9' H9' 119.8 . .
C8' C9' H9' 119.8 3_765 .
H1S O1S H2S 114.8 . .

loop_
_geom_bond_atom_site_label_1
_geom_bond_atom_site_label_2
_geom_bond_distance
_geom_bond_site_symmetry_2
O1 C1 1.229(3) .
O2 C5 1.350(3) .
O2 H2 0.86(4) .
C1 C2 1.458(4) .
C1 C8 1.503(3) .
C2 C3 1.399(4) .
C2 C7 1.410(4) .
C3 C4 1.380(4) .
C3 H3 0.9500 .
C4 C5 1.399(4) .
C4 H4 0.9500 .
C5 C6 1.392(4) .
C6 C7 1.381(4) .
C6 H6 0.9500 .
C7 H7 0.9500 .
C8 C9 1.389(3) .
C8 C9 1.391(3) 3_665
C9 C8 1.391(3) 2_655
C9 H9 0.9500 .
O1' C1' 1.222(3) .
O2' C5' 1.340(4) .
O2' H2' 0.89(4) .
C1' C2' 1.456(4) .
C1' C8' 1.504(3) .
C2' C7' 1.393(4) .
C2' C3' 1.408(4) .
C3' C4' 1.372(4) .
C3' H3' 0.9500 .
C4' C5' 1.394(5) .
C4' H4' 0.9500 .
C5' C6' 1.403(4) .
C6' C7' 1.375(4) .
C6' H6' 0.9500 .
C7' H7' 0.9500 .
C8' C9' 1.386(4) .
C8' C9' 1.401(3) 2_645
C9' C8' 1.401(4) 3_765
C9' H9' 0.9500 .
O1S H1S 0.7589 .
O1S H2S 0.7601 .

loop_
_geom_torsion_atom_site_label_1
_geom_torsion_atom_site_label_2
_geom_torsion_atom_site_label_3
_geom_torsion_atom_site_label_4
_geom_torsion
_geom_torsion_site_symmetry_1
_geom_torsion_site_symmetry_4
O1 C1 C2 C3 -161.1(3) . .
C8 C1 C2 C3 16.9(4) . .
O1 C1 C2 C7 16.5(4) . .
C8 C1 C2 C7 -165.5(3) . .
C7 C2 C3 C4 0.4(4) . .
C1 C2 C3 C4 178.0(3) . .
C2 C3 C4 C5 0.9(4) . .
C3 C4 C5 O2 178.5(3) . .
C3 C4 C5 C6 -2.4(4) . .
O2 C5 C6 C7 -178.3(3) . .
C4 C5 C6 C7 2.6(5) . .
C5 C6 C7 C2 -1.3(4) . .
C3 C2 C7 C6 -0.2(4) . .
C1 C2 C7 C6 -178.0(3) . .
O1 C1 C8 C9 36.3(4) . .
C2 C1 C8 C9 -141.8(3) . .
O1 C1 C8 C9 -141.3(3) . 3_665
C2 C1 C8 C9 40.6(4) . 3_665
C9 C8 C9 C8 -1.5(6) 3_665 2_655
C1 C8 C9 C8 -179.2(2) . 2_655
O1' C1' C2' C7' -157.2(3) . .
C8' C1' C2' C7' 22.3(4) . .
O1' C1' C2' C3' 20.0(4) . .
C8' C1' C2' C3' -160.5(3) . .
C7' C2' C3' C4' -0.7(4) . .
C1' C2' C3' C4' -177.9(3) . .
C2' C3' C4' C5' 0.2(5) . .
C3' C4' C5' O2' -179.2(3) . .
C3' C4' C5' C6' 0.5(5) . .
O2' C5' C6' C7' 179.0(3) . .
C4' C5' C6' C7' -0.7(5) . .
C5' C6' C7' C2' 0.2(4) . .
C3' C2' C7' C6' 0.4(4) . .
C1' C2' C7' C6' 177.6(3) . .
O1' C1' C8' C9' -138.5(3) . .
C2' C1' C8' C9' 41.9(4) . .
O1' C1' C8' C9' 38.8(4) . 2_645
C2' C1' C8' C9' -140.7(3) . 2_645
C9' C8' C9' C8' 1.4(6) 2_645 3_765
C1' C8' C9' C8' 178.71(19) . 3_765
